data_2001115
loop_
_publ_author_name
'Basson, S. S.'
'Leipoldt, J. G.'
'Purcell, W.'
'Lamprecht, G. J.'
'Preston, H.'

_publ_section_title
;Structure of
 carbonyl(4-methoxy-<i>N</i>-methylbenzothiohydroxamato-\k<i>O</i>,\k<i>S</i>)(tricyclohexylphosphine)rhodium(I)
 benzene solvate
;
_journal_issue 1
_journal_name_full 'Acta Crystallographica Section C'
_journal_page_first 169
_journal_page_last 171
_journal_paper_doi 10.1107/S0108270191008405
_journal_volume 48
_journal_year 1992
_chemical_formula_moiety 'C9 H10 N1 O2 S1,C18 H33 P1,C7 H6 O1 Rh1'
_chemical_formula_sum 'C34 H49 N O3 P Rh S'
_chemical_formula_weight 685.7
_space_group_IT_number 2
_space_group_name_Hall '-P 1'
_space_group_name_H-M_alt 'P -1'
_symmetry_cell_setting triclinic
_symmetry_space_group_name_Hall '-P 1'
_symmetry_space_group_name_H-M 'P -1'
_cell_angle_alpha 80.030(10)
_cell_angle_beta 87.870(10)
_cell_angle_gamma 61.940(10)
_cell_formula_units_Z 2
_cell_length_a 9.764(2)
_cell_length_b 10.185(2)
_cell_length_c 19.885(3)
_cell_volume 1716.5(6)
_diffrn_radiation_type Mo
_diffrn_radiation_wavelength 0.71073
_exptl_absorpt_coefficient_mu 0.624
_exptl_crystal_density_diffrn 1.33
_exptl_crystal_density_meas 1.310(10)
_exptl_crystal_F_000 720
_cod_data_source_file ab0215.cif
_cod_data_source_block ab0215a
_cod_original_cell_volume 1716.5(5)
_cod_original_formula_sum 'C34 H49 N1 O3 P1 S1 Rh1'
_cod_database_code 2001115

loop_
_space_group_symop_id
_space_group_symop_operation_xyz
1 x,y,z
2 -x,-y,-z

loop_
_atom_site_label
_atom_site_fract_x
_atom_site_fract_y
_atom_site_fract_z
_atom_site_U_iso_or_equiv
Rh .86520(10) .80790(10) .7937 .03860(10)
P .8829(2) .7787(2) .68150(10) .0353(3)
S .8753(2) .8310(2) .90650(10) .0504(3)
O(1) 1.0879(5) .6436(5) .8161(2) .0550(10)
C(1) 1.0613(7) .6972(7) .9263(3) .0480(10)
C(2) 1.1313(7) .6705(6) .9960(3) .0460(10)
N 1.1457(6) .6185(6) .8807(2) .0520(10)
C(9) 1.3065(8) .4990(9) .8909(4) .076(2)
C(3) 1.1669(8) .7751(7) 1.0144(3) .056(2)
C(4) 1.2273(8) .7560(7) 1.0795(3) .058(2)
C(5) 1.2497(7) .6315(7) 1.1273(3) .0540(10)
C(6) 1.2114(8) .5262(7) 1.1092(3) .060(2)
C(7) 1.1521(7) .5461(7) 1.0445(3) .0540(10)
O(2) 1.3097(6) .6005(6) 1.1922(2) .0780(10)
C(8) 1.3380(10) .7099(9) 1.2143(4) .081(2)
C .6678(7) .9506(7) .7752(3) .0520(10)
O .5418(5) 1.0433(6) .7631(3) .0780(10)
C(21) .9029(6) .9328(6) .6247(3) .0380(10)
C(22) .7586(7) 1.0858(6) .6178(3) .0500(10)
C(23) .7828(8) 1.2098(7) .5729(3) .059(2)
C(24) .9212(8) 1.2190(7) .6000(4) .066(2)
C(25) 1.0664(8) 1.0690(8) .6057(4) .066(2)
C(26) 1.0433(7) .9440(7) .6513(3) .0500(10)
C(11) .7076(6) .7860(6) .6446(3) .0370(10)
C(12) .6537(7) .6825(7) .6896(3) .0510(10)
C(13) .4920(7) .7169(8) .6650(3) .059(2)
C(14) .4883(8) .7024(8) .5907(3) .062(2)
C(15) .5444(7) .8032(8) .5461(3) .0540(10)
C(16) .7070(7) .7681(7) .5697(3) .0490(10)
C(31) 1.0595(6) .6060(6) .6694(3) .0390(10)
C(32) 1.0538(7) .4601(6) .7011(3) .0520(10)
C(33) 1.2131(8) .3231(7) .7020(3) .063(2)
C(35) 1.2791(7) .4569(7) .5988(4) .060(2)
C(36) 1.1207(7) .5939(7) .5974(3) .0510(10)
C(44) .6022(12) .1765(12) .1358(6) .103(3)
C(55) .7402(13) .1041(14) .1690(5) .100(3)
C(66) .8401(12) -.0331(15) .1567(5) .107(3)
C(77) .8014(14) -.1016(12) .1133(7) .114(4)
C(88) .6585(16) -.0251(17) .0786(6) .117(4)
C(99) .5551(11) .1169(15) .0914(6) .113(3)
C(34) 1.2769(8) .3116(7) .6319(4) .063(2)
H(91) 1.3610(8) .4781(9) .9406(4) ?
H(92) 1.3768(8) .5206(9) .8517(4) ?
H(93) 1.2957(8) .4013(9) .8840(4) ?
H(3) 1.1482(8) .8733(7) .9770(3) ?
H(4) 1.2567(8) .8384(7) 1.0930(3) ?
H(6) 1.2277(8) .4289(7) 1.1466(3) ?
H(7) 1.1223(7) .4642(7) 1.0310(3) ?
H(81) 1.3907(10) .6574(9) 1.2652(4) ?
H(82) 1.2308(10) .8117(9) 1.2169(4) ?
H(83) 1.4165(10) .7378(9) 1.1829(4) ?
H(211) .9212(6) .9054(6) .5739(3) ?
H(221) .6629(7) 1.0785(6) .5964(3) ?
H(222) .7319(7) 1.1144(6) .6682(3) ?
H(231) .8046(8) 1.1839(7) .5219(3) ?
H(232) .6797(8) 1.3173(7) .5712(3) ?
H(241) .8976(8) 1.2485(7) .6503(4) ?
H(242) .9386(8) 1.3047(7) .5663(4) ?
H(251) 1.0918(8) 1.0405(8) .5553(4) ?
H(252) 1.1624(8) 1.0771(8) .6264(4) ?
H(261) 1.1470(7) .8368(7) .6533(3) ?
H(262) 1.0211(7) .9710(7) .7021(3) ?
H(111) .6220(6) .9023(6) .6440(3) ?
H(121) .7345(7) .5665(7) .6865(3) ?
H(122) .6517(7) .6990(7) .7419(3) ?
H(131) .4586(7) .6394(8) .6959(3) ?
H(132) .4105(7) .8313(8) .6703(3) ?
H(141) .3716(8) .7329(8) .5739(3) ?
H(142) .5652(8) .5865(8) .5858(3) ?
H(151) .5449(7) .7883(8) .4936(3) ?
H(152) .4650(7) .9192(8) .5499(3) ?
H(161) .7881(7) .6531(7) .5651(3) ?
H(162) .7413(7) .8444(7) .5384(3) ?
H(311) 1.1461(6) .6169(6) .6968(3) ?
H(321) .9720(7) .4480(6) .6709(3) ?
H(322) 1.0158(7) .4677(6) .7527(3) ?
H(331) 1.2040(8) .2220(7) .7221(3) ?
H(332) 1.2923(8) .3328(7) .7349(3) ?
H(351) 1.3170(7) .4487(7) .5473(4) ?
H(352) 1.3596(7) .4716(7) .6285(4) ?
H(361) 1.1279(7) .6952(7) .5758(3) ?
H(362) 1.0407(7) .5819(7) .5660(3) ?
H(441) .5227(12) .2885(12) .1451(6) ?
H(551) .7705(13) .1553(14) .2051(5) ?
H(661) .9544(12) -.0904(15) .1820(5) ?
H(771) .8826(14) -.2146(12) .1058(7) ?
H(881) .6260(16) -.0748(17) .0425(6) ?
H(991) .4406(11) .1798(15) .0664(6) ?
H(341) 1.3935(8) .2185(7) .6359(4) ?
H(342) 1.2038(8) .2917(7) .6000(4) ?

loop_
_geom_bond_atom_site_label_1
_geom_bond_atom_site_label_2
_geom_bond_distance
Rh P 2.2900(10)
Rh O(1) 2.029(4)
P C(21) 1.853(5)
P C(31) 1.841(5)
O(1) N 1.357(6)
C(1) N 1.310(7)
C(5) O(2) 1.360(7)
C O 1.146(7)
Rh S 2.306(2)
Rh C 1.787(6)
P C(11) 1.852(5)
S C(1) 1.688(6)
C(1) C(2) 1.493(7)
N C(9) 1.459(7)
O(2) C(8) 1.406(8)
